data_4314935
loop_
_publ_author_name
'Graham T. Sazama'
'Theodore A. Betley'

_publ_contact_author_address
;Department of Chemistry and Chemical Biology
Harvard University
Mallinckrodt 306E
12 Oxford Street
Cambridge, MA 02139
;
_publ_contact_author_email betley@chemistry.harvard.edu
_publ_contact_author_name 'Theodore A. Betley'
_publ_contact_author_phone 617-496-9944
_publ_section_title
;
 Ligand-Centered Redox Activity: Redox Properties of 3d Transition Metal
 Ions Ligated by the Weak-Field Tris(pyrrolyl)ethane Trianion
;
_journal_name_full 'Inorganic Chemistry'
_journal_page_first 2512
_journal_page_last 2524
_journal_paper_doi 10.1021/ic100028y
_journal_volume 49
_journal_year 2010
_chemical_compound_source 'chemical synthesis'
_chemical_formula_sum 'C66 H87 Co Li N4 O5'
_chemical_formula_weight 1082.27
_chemical_name_common '[(tpe)Co(py)][Li(thf)4]'
_chemical_properties_physical 'air-sensitive, moisture-sensitive, oxygen-sensitive, paramagnetic'
_space_group_IT_number 2
_symmetry_cell_setting triclinic
_symmetry_Int_Tables_number 2
_symmetry_space_group_name_Hall '-P 1'
_symmetry_space_group_name_H-M 'P -1'
_atom_sites_solution_hydrogens geom
_atom_sites_solution_primary direct
_atom_sites_solution_secondary difmap
_audit_creation_method SHELXL-97
_cell_angle_alpha 77.5480(10)
_cell_angle_beta 88.9730(10)
_cell_angle_gamma 63.4090(10)
_cell_formula_units_Z 2
_cell_length_a 12.0728(7)
_cell_length_b 13.1443(7)
_cell_length_c 21.9752(12)
_cell_measurement_reflns_used 18160
_cell_measurement_temperature 193(2)
_cell_measurement_theta_max 25.28
_cell_measurement_theta_min 2.20
_cell_volume 3032.6(3)
_computing_cell_refinement 'SAINT V7.34A (Bruker AXS, 2006)'
_computing_data_collection 'SMART V5.625 (Bruker AXS, 2001a)'
_computing_data_reduction
; 
SAINT V7.34A (Bruker AXS, 2006), SADABS (Bruker AXS, 2004) 
;
_computing_molecular_graphics 'SHELXTL v6.12 (Bruker AXS, 2001b)'
_computing_publication_material 'SHELXTL v6.12 (Bruker AXS, 2001b)'
_computing_structure_refinement 'SHELXL-97 (Sheldrick, 1997)'
_computing_structure_solution 'SHELXS-97 (Sheldrick, 1990)'
_diffrn_ambient_temperature 193(2)
_diffrn_measured_fraction_theta_full 1.000
_diffrn_measured_fraction_theta_max 1.000
_diffrn_measurement_device_type 'Bruker Apex I CCD'
_diffrn_measurement_method 'omega scans 0.3%'
_diffrn_radiation_monochromator graphite
_diffrn_radiation_probe x-ray
_diffrn_radiation_type MoK\a
_diffrn_radiation_wavelength 0.71073
_diffrn_reflns_av_R_equivalents 0.0278
_diffrn_reflns_av_sigmaI/netI 0.0198
_diffrn_reflns_limit_h_max 14
_diffrn_reflns_limit_h_min -14
_diffrn_reflns_limit_k_max 15
_diffrn_reflns_limit_k_min -15
_diffrn_reflns_limit_l_max 26
_diffrn_reflns_limit_l_min -26
_diffrn_reflns_number 51355
_diffrn_reflns_theta_full 25.03
_diffrn_reflns_theta_max 25.03
_diffrn_reflns_theta_min 1.78
_diffrn_source 'fine-focus sealed tube'
_exptl_absorpt_coefficient_mu 0.334
_exptl_absorpt_correction_T_max 0.9241
_exptl_absorpt_correction_T_min 0.8863
_exptl_absorpt_correction_type multi-scan
_exptl_absorpt_process_details 'SADABS (Bruker AXS, 2004)'
_exptl_crystal_colour 'translucent purple'
_exptl_crystal_density_diffrn 1.185
_exptl_crystal_density_method 'not measured'
_exptl_crystal_description prism
_exptl_crystal_F_000 1162
_exptl_crystal_recrystallization_method 'hexanes and tetrahydrofuran'
_exptl_crystal_size_max 0.37
_exptl_crystal_size_mid 0.24
_exptl_crystal_size_min 0.24
_refine_diff_density_max 0.418
_refine_diff_density_min -0.239
_refine_diff_density_rms 0.043
_refine_ls_extinction_method none
_refine_ls_goodness_of_fit_ref 1.034
_refine_ls_hydrogen_treatment constr
_refine_ls_matrix_type full
_refine_ls_number_parameters 817
_refine_ls_number_reflns 10718
_refine_ls_number_restraints 558
_refine_ls_restrained_S_all 1.064
_refine_ls_R_factor_all 0.0496
_refine_ls_R_factor_gt 0.0433
_refine_ls_shift/su_max 0.003
_refine_ls_shift/su_mean 0.000
_refine_ls_structure_factor_coef Fsqd
_refine_ls_weighting_details 'calc w=1/[\s^2^(Fo^2^)+(0.0742P)^2^+0.9461P] where P=(Fo^2^+2Fc^2^)/3'
_refine_ls_weighting_scheme calc
_refine_ls_wR_factor_gt 0.1187
_refine_ls_wR_factor_ref 0.1253
_reflns_number_gt 9339
_reflns_number_total 10718
_reflns_threshold_expression >2sigma(I)
_cod_data_source_file ic100028y_si_002_2.cif
_cod_data_source_block gts003
_cod_database_code 4314935

loop_
_symmetry_equiv_pos_as_xyz
'x, y, z'
'-x, -y, -z'

loop_
_atom_site_label
_atom_site_type_symbol
_atom_site_fract_x
_atom_site_fract_y
_atom_site_fract_z
_atom_site_U_iso_or_equiv
_atom_site_adp_type
_atom_site_occupancy
_atom_site_symmetry_multiplicity
_atom_site_calc_flag
_atom_site_refinement_flags
_atom_site_disorder_assembly
_atom_site_disorder_group
Co1 Co 0.59512(2) -0.02239(2) 0.696564(11) 0.03646(10) Uani 1 1 d . . .
N1 N 0.54332(15) -0.09970(14) 0.77062(7) 0.0399(3) Uani 1 1 d . . .
N2 N 0.54041(15) 0.12829(13) 0.72102(7) 0.0411(4) Uani 1 1 d . . .
N3 N 0.77166(14) -0.09075(14) 0.72815(7) 0.0425(4) Uani 1 1 d . . .
N4 N 0.53737(15) -0.05008(14) 0.61896(7) 0.0414(4) Uani 1 1 d . . .
C10 C 0.58148(18) -0.08289(17) 0.82448(9) 0.0425(4) Uani 1 1 d . . .
C11 C 0.5374(2) -0.1317(2) 0.87471(10) 0.0524(5) Uani 1 1 d . . .
H1 H 0.5501 -0.1323 0.9174 0.063 Uiso 1 1 calc R . .
C12 C 0.4699(2) -0.1807(2) 0.85084(10) 0.0551(5) Uani 1 1 d . . .
H2 H 0.4282 -0.2204 0.8744 0.066 Uiso 1 1 calc R . .
C13 C 0.47568(18) -0.16041(17) 0.78703(9) 0.0431(4) Uani 1 1 d . . .
C14 C 0.42856(18) -0.20076(16) 0.73987(9) 0.0415(4) Uani 1 1 d . . .
C15 C 0.30128(19) -0.15377(18) 0.72203(10) 0.0464(5) Uani 1 1 d . . .
C151 C 0.2066(2) -0.0544(2) 0.74780(13) 0.0636(6) Uani 1 1 d . . .
H6A H 0.1976 -0.0843 0.7915 0.095 Uiso 1 1 calc R . .
H6B H 0.1263 -0.0203 0.7231 0.095 Uiso 1 1 calc R . .
H6C H 0.2347 0.0056 0.7455 0.095 Uiso 1 1 calc R . .
C16 C 0.2608(2) -0.1967(2) 0.67888(11) 0.0533(5) Uani 1 1 d . . .
H7 H 0.1742 -0.1647 0.6675 0.064 Uiso 1 1 calc R . .
C17 C 0.3435(2) -0.2846(2) 0.65224(11) 0.0544(5) Uani 1 1 d . . .
C171 C 0.2989(3) -0.3293(3) 0.60480(15) 0.0813(8) Uani 1 1 d . . .
H9A H 0.3060 -0.4067 0.6244 0.122 Uiso 1 1 calc R . .
H9B H 0.3500 -0.3352 0.5693 0.122 Uiso 1 1 calc R . .
H9C H 0.2118 -0.2751 0.5900 0.122 Uiso 1 1 calc R . .
C18 C 0.4693(2) -0.32920(19) 0.66946(11) 0.0514(5) Uani 1 1 d . . .
H10 H 0.5274 -0.3894 0.6514 0.062 Uiso 1 1 calc R . .
C19 C 0.51331(18) -0.28903(17) 0.71202(9) 0.0443(4) Uani 1 1 d . . .
C191 C 0.6517(2) -0.3409(2) 0.72868(12) 0.0575(6) Uani 1 1 d . . .
H12A H 0.6964 -0.3966 0.7030 0.086 Uiso 1 1 calc R . .
H12B H 0.6715 -0.3815 0.7730 0.086 Uiso 1 1 calc R . .
H12C H 0.6769 -0.2783 0.7209 0.086 Uiso 1 1 calc R . .
C1 C 0.66121(19) -0.01814(18) 0.82015(9) 0.0431(4) Uani 1 1 d . . .
C20 C 0.58759(18) 0.10780(17) 0.78171(9) 0.0421(4) Uani 1 1 d . . .
C21 C 0.5587(2) 0.21307(19) 0.79649(10) 0.0525(5) Uani 1 1 d . . .
H16 H 0.5803 0.2237 0.8352 0.063 Uiso 1 1 calc R . .
C22 C 0.4912(2) 0.30196(19) 0.74337(11) 0.0568(5) Uani 1 1 d . . .
H15 H 0.4583 0.3838 0.7395 0.068 Uiso 1 1 calc R . .
C23 C 0.48183(19) 0.24728(17) 0.69794(9) 0.0455(4) Uani 1 1 d . . .
C24 C 0.41546(19) 0.30122(16) 0.63412(9) 0.0450(4) Uani 1 1 d . . .
C25 C 0.2961(2) 0.31279(18) 0.62251(10) 0.0501(5) Uani 1 1 d . . .
C251 C 0.2323(2) 0.2716(2) 0.67443(12) 0.0662(6) Uani 1 1 d . . .
H19A H 0.2881 0.1907 0.6960 0.099 Uiso 1 1 calc R . .
H19B H 0.1562 0.2753 0.6569 0.099 Uiso 1 1 calc R . .
H19C H 0.2113 0.3218 0.7043 0.099 Uiso 1 1 calc R . .
C26 C 0.2348(2) 0.36635(19) 0.56243(11) 0.0564(5) Uani 1 1 d . . .
H20 H 0.1537 0.3742 0.5550 0.068 Uiso 1 1 calc R . .
C27 C 0.2881(2) 0.40823(18) 0.51354(11) 0.0549(5) Uani 1 1 d . . .
C271 C 0.2231(3) 0.4605(2) 0.44769(13) 0.0758(7) Uani 1 1 d . . .
H22A H 0.2656 0.4062 0.4210 0.114 Uiso 1 1 calc R . .
H22B H 0.2254 0.5348 0.4308 0.114 Uiso 1 1 calc R . .
H22C H 0.1364 0.4742 0.4489 0.114 Uiso 1 1 calc R . .
C28 C 0.4058(2) 0.39635(18) 0.52574(10) 0.0525(5) Uani 1 1 d . . .
H23 H 0.4440 0.4245 0.4926 0.063 Uiso 1 1 calc R . .
C29 C 0.47031(19) 0.34465(16) 0.58473(10) 0.0468(5) Uani 1 1 d . . .
C291 C 0.5955(2) 0.3391(2) 0.59570(12) 0.0615(6) Uani 1 1 d . . .
H25A H 0.6337 0.3422 0.5561 0.092 Uiso 1 1 calc R . .
H25B H 0.6488 0.2659 0.6256 0.092 Uiso 1 1 calc R . .
H25C H 0.5857 0.4056 0.6126 0.092 Uiso 1 1 calc R . .
C30 C 0.78007(18) -0.08132(17) 0.78899(9) 0.0434(4) Uani 1 1 d . . .
C33 C 0.89098(18) -0.15113(18) 0.71286(10) 0.0468(5) Uani 1 1 d . . .
C32 C 0.9739(2) -0.1792(2) 0.76336(11) 0.0571(6) Uani 1 1 d . . .
H29 H 1.0619 -0.2207 0.7652 0.068 Uiso 1 1 calc R . .
C31 C 0.9036(2) -0.1348(2) 0.81168(10) 0.0534(5) Uani 1 1 d . . .
H30 H 0.9351 -0.1406 0.8522 0.064 Uiso 1 1 calc R . .
C34 C 0.91683(18) -0.17274(19) 0.64914(10) 0.0473(5) Uani 1 1 d . . .
C39 C 0.9656(2) -0.2867(2) 0.63875(13) 0.0618(6) Uani 1 1 d . . .
C391 C 0.9925(3) -0.3907(2) 0.69214(17) 0.0896(9) Uani 1 1 d . . .
H33A H 0.9824 -0.4507 0.6765 0.134 Uiso 1 1 calc R . .
H33B H 0.9346 -0.3662 0.7240 0.134 Uiso 1 1 calc R . .
H33C H 1.0780 -0.4228 0.7106 0.134 Uiso 1 1 calc R . .
C38 C 0.9877(2) -0.3018(3) 0.57794(15) 0.0747(8) Uani 1 1 d . . .
H34 H 1.0186 -0.3784 0.5711 0.090 Uiso 1 1 calc R . .
C37 C 0.9666(2) -0.2107(3) 0.52763(14) 0.0717(8) Uani 1 1 d . . .
C36 C 0.9208(2) -0.1006(2) 0.53886(11) 0.0610(6) Uani 1 1 d . . .
H36 H 0.9069 -0.0364 0.5049 0.073 Uiso 1 1 calc R . .
C35 C 0.89429(19) -0.0800(2) 0.59804(10) 0.0516(5) Uani 1 1 d . . .
C351 C 0.8429(3) 0.0432(2) 0.60599(12) 0.0742(7) Uani 1 1 d . . .
H38A H 0.8314 0.0964 0.5652 0.111 Uiso 1 1 calc R . .
H38B H 0.9011 0.0486 0.6341 0.111 Uiso 1 1 calc R . .
H38C H 0.7627 0.0649 0.6238 0.111 Uiso 1 1 calc R . .
C371 C 0.9939(4) -0.2307(4) 0.46261(17) 0.1118(13) Uani 1 1 d . . .
H39A H 0.9421 -0.1587 0.4315 0.168 Uiso 1 1 calc R . .
H39B H 0.9753 -0.2936 0.4569 0.168 Uiso 1 1 calc R . .
H39C H 1.0819 -0.2528 0.4573 0.168 Uiso 1 1 calc R . .
C2 C 0.6971(2) -0.0176(2) 0.88658(10) 0.0550(5) Uani 1 1 d . . .
H40A H 0.6216 0.0208 0.9071 0.082 Uiso 1 1 calc R . .
H40B H 0.7467 0.0249 0.8846 0.082 Uiso 1 1 calc R . .
H40C H 0.7461 -0.0983 0.9106 0.082 Uiso 1 1 calc R . .
C40 C 0.4151(2) -0.0151(2) 0.60813(10) 0.0520(5) Uani 1 1 d . . .
H41 H 0.3588 0.0343 0.6322 0.062 Uiso 1 1 calc R . .
C41 C 0.3682(3) -0.0485(2) 0.56335(12) 0.0667(7) Uani 1 1 d . . .
H42 H 0.2813 -0.0229 0.5571 0.080 Uiso 1 1 calc R . .
C42 C 0.4485(3) -0.1187(2) 0.52805(11) 0.0704(7) Uani 1 1 d . . .
H43 H 0.4182 -0.1430 0.4972 0.084 Uiso 1 1 calc R . .
C43 C 0.5725(3) -0.1532(2) 0.53800(11) 0.0640(7) Uani 1 1 d . . .
H44 H 0.6297 -0.2011 0.5137 0.077 Uiso 1 1 calc R . .
C44 C 0.6144(2) -0.11802(18) 0.58368(9) 0.0492(5) Uani 1 1 d . . .
H45 H 0.7012 -0.1429 0.5903 0.059 Uiso 1 1 calc R . .
Li1 Li 0.9428(5) -0.7223(5) 0.8924(2) 0.0733(12) Uani 1 1 d . . .
O1 O 0.8748(9) -0.5512(9) 0.8863(6) 0.092(2) Uani 0.64(2) 1 d PDU A 1
C1A C 0.7807(4) -0.4931(4) 0.9247(2) 0.1182(13) Uani 1 1 d DU . .
H1A1 H 0.6982 -0.4521 0.9006 0.142 Uiso 0.64(2) 1 calc PR A 1
H1A2 H 0.7783 -0.5508 0.9614 0.142 Uiso 0.64(2) 1 calc PR A 1
H1A3 H 0.7155 -0.4537 0.8892 0.142 Uiso 0.36(2) 1 calc PR A 2
H1A4 H 0.7520 -0.5350 0.9592 0.142 Uiso 0.36(2) 1 calc PR A 2
C1B C 0.8098(5) -0.4109(4) 0.9450(3) 0.1353(15) Uani 1 1 d DU A .
H1B1 H 0.8625 -0.4461 0.9852 0.162 Uiso 0.64(2) 1 calc PR A 1
H1B2 H 0.7339 -0.3402 0.9489 0.162 Uiso 0.64(2) 1 calc PR A 1
H1B3 H 0.8264 -0.4325 0.9911 0.162 Uiso 0.36(2) 1 calc PR A 2
H1B4 H 0.7389 -0.3316 0.9328 0.162 Uiso 0.36(2) 1 calc PR A 2
C1C C 0.8791(15) -0.3851(11) 0.8922(8) 0.167(4) Uani 0.64(2) 1 d PDU A 1
H1C1 H 0.8224 -0.3120 0.8622 0.200 Uiso 0.64(2) 1 calc PR A 1
H1C2 H 0.9474 -0.3732 0.9083 0.200 Uiso 0.64(2) 1 calc PR A 1
C1D C 0.9286(11) -0.4769(12) 0.8612(5) 0.118(3) Uani 0.64(2) 1 d PDU A 1
H1D1 H 1.0203 -0.5193 0.8692 0.142 Uiso 0.64(2) 1 calc PR A 1
H1D2 H 0.9064 -0.4469 0.8156 0.142 Uiso 0.64(2) 1 calc PR A 1
O1X O 0.8988(13) -0.5736(11) 0.9055(8) 0.076(3) Uani 0.36(2) 1 d PDU A 2
C1CX C 0.9176(13) -0.4122(12) 0.9163(7) 0.104(4) Uani 0.36(2) 1 d PDU A 2
H1C3 H 0.9839 -0.4295 0.9484 0.125 Uiso 0.36(2) 1 calc PR A 2
H1C4 H 0.8968 -0.3354 0.8878 0.125 Uiso 0.36(2) 1 calc PR A 2
C1DX C 0.9578(17) -0.5024(14) 0.8818(8) 0.094(4) Uani 0.36(2) 1 d PDU A 2
H1D3 H 0.9331 -0.4676 0.8366 0.113 Uiso 0.36(2) 1 calc PR A 2
H1D4 H 1.0494 -0.5494 0.8880 0.113 Uiso 0.36(2) 1 calc PR A 2
O2 O 0.88520(18) -0.74253(14) 0.81738(8) 0.0686(5) Uani 1 1 d DU A .
C2A C 0.9002(3) -0.8502(2) 0.80649(12) 0.0704(7) Uani 1 1 d DU . .
H2A1 H 0.8501 -0.8794 0.8343 0.084 Uiso 1 1 calc R A .
H2A2 H 0.9886 -0.9092 0.8157 0.084 Uiso 1 1 calc R . .
C2B C 0.8592(3) -0.8318(3) 0.74060(14) 0.0866(9) Uani 1 1 d DU A .
H2B1 H 0.7867 -0.8470 0.7365 0.104 Uiso 0.395(14) 1 calc PR B 1
H2B2 H 0.9272 -0.8804 0.7180 0.104 Uiso 0.395(14) 1 calc PR B 1
H2B3 H 0.9019 -0.9052 0.7260 0.104 Uiso 0.605(14) 1 calc PR B 2
H2B4 H 0.7683 -0.8037 0.7349 0.104 Uiso 0.605(14) 1 calc PR B 2
C2C C 0.822(2) -0.6918(13) 0.7169(4) 0.110(4) Uani 0.395(14) 1 d PDU A 1
H2C1 H 0.8887 -0.6813 0.6939 0.133 Uiso 0.395(14) 1 calc PR B 1
H2C2 H 0.7437 -0.6503 0.6890 0.133 Uiso 0.395(14) 1 calc PR B 1
C2D C 0.8065(17) -0.6476(8) 0.7723(7) 0.105(5) Uani 0.395(14) 1 d PDU A 1
H2DA H 0.8301 -0.5833 0.7668 0.126 Uiso 0.395(14) 1 calc PR B 1
H2DB H 0.7193 -0.6186 0.7831 0.126 Uiso 0.395(14) 1 calc PR B 1
C2CX C 0.8907(6) -0.7514(8) 0.7098(3) 0.0733(18) Uani 0.605(14) 1 d PDU A 2
H2C3 H 0.8447 -0.7136 0.6678 0.088 Uiso 0.605(14) 1 calc PR B 2
H2C4 H 0.9811 -0.7854 0.7053 0.088 Uiso 0.605(14) 1 calc PR B 2
C2DX C 0.8534(10) -0.6673(6) 0.7511(4) 0.098(3) Uani 0.605(14) 1 d PDU A 2
H2D1 H 0.7632 -0.6134 0.7434 0.118 Uiso 0.605(14) 1 calc PR B 2
H2D2 H 0.8999 -0.6207 0.7436 0.118 Uiso 0.605(14) 1 calc PR B 2
O3 O 0.88250(17) -0.79346(19) 0.96199(8) 0.0733(5) Uani 1 1 d DU A .
C3A C 0.7629(3) -0.7881(4) 0.95978(14) 0.0976(11) Uani 1 1 d DU . .
H3A1 H 0.7643 -0.8500 0.9404 0.117 Uiso 0.55(2) 1 calc PR A 1
H3A2 H 0.7021 -0.7113 0.9342 0.117 Uiso 0.55(2) 1 calc PR A 1
H3A3 H 0.7467 -0.8078 0.9210 0.117 Uiso 0.45(2) 1 calc PR A 2
H3A4 H 0.6986 -0.7080 0.9599 0.117 Uiso 0.45(2) 1 calc PR A 2
C3B C 0.7275(7) -0.8038(16) 1.0216(3) 0.101(4) Uani 0.55(2) 1 d PDU A 1
H3B1 H 0.6764 -0.8461 1.0265 0.121 Uiso 0.55(2) 1 calc PR A 1
H3B2 H 0.6800 -0.7277 1.0329 0.121 Uiso 0.55(2) 1 calc PR A 1
C3C C 0.8508(4) -0.8759(5) 1.06134(17) 0.1312(16) Uani 1 1 d DU . .
H3C1 H 0.8442 -0.8620 1.1041 0.157 Uiso 0.55(2) 1 calc PR A 1
H3C2 H 0.8820 -0.9605 1.0640 0.157 Uiso 0.55(2) 1 calc PR A 1
H3C3 H 0.8072 -0.8277 1.0913 0.157 Uiso 0.45(2) 1 calc PR A 2
H3C4 H 0.9013 -0.9576 1.0849 0.157 Uiso 0.45(2) 1 calc PR A 2
C3D C 0.9306(3) -0.8303(4) 1.02571(13) 0.0994(11) Uani 1 1 d DU A .
H3D1 H 0.9284 -0.7637 1.0408 0.119 Uiso 1 1 calc R . .
H3D2 H 1.0178 -0.8921 1.0307 0.119 Uiso 1 1 calc R . .
C3BX C 0.7576(13) -0.8696(14) 1.0133(4) 0.097(3) Uani 0.45(2) 1 d PDU A 2
H3B3 H 0.7824 -0.9470 1.0040 0.117 Uiso 0.45(2) 1 calc PR A 2
H3B4 H 0.6732 -0.8408 1.0278 0.117 Uiso 0.45(2) 1 calc PR A 2
O4 O 1.1208(2) -0.7963(3) 0.89665(9) 0.1010(8) Uani 1 1 d DU A .
C4A C 1.2013(8) -0.8437(10) 0.8494(4) 0.080(2) Uani 0.64(2) 1 d PDU A 1
H4A1 H 1.2342 -0.9297 0.8584 0.096 Uiso 0.64(2) 1 calc PR A 1
H4A2 H 1.1548 -0.8097 0.8074 0.096 Uiso 0.64(2) 1 calc PR A 1
C4B C 1.2970(4) -0.8141(5) 0.85158(19) 0.1393(18) Uani 1 1 d DU . .
H4B1 H 1.2718 -0.7328 0.8278 0.167 Uiso 0.64(2) 1 calc PR A 1
H4B2 H 1.3717 -0.8679 0.8347 0.167 Uiso 0.64(2) 1 calc PR A 1
H4B3 H 1.3216 -0.7557 0.8274 0.167 Uiso 0.36(2) 1 calc PR A 2
H4B4 H 1.3485 -0.8899 0.8406 0.167 Uiso 0.36(2) 1 calc PR A 2
C4C C 1.3203(3) -0.8266(5) 0.91943(19) 0.1278(16) Uani 1 1 d DU A .
H4C1 H 1.3847 -0.9065 0.9392 0.153 Uiso 1 1 calc R . .
H4C2 H 1.3480 -0.7694 0.9266 0.153 Uiso 1 1 calc R . .
C4D C 1.2034(3) -0.8044(5) 0.94410(16) 0.1207(15) Uani 1 1 d DU . .
H4D1 H 1.2142 -0.8686 0.9804 0.145 Uiso 1 1 calc R A .
H4D2 H 1.1695 -0.7304 0.9583 0.145 Uiso 1 1 calc R . .
C4AX C 1.1720(10) -0.779(3) 0.8355(5) 0.091(5) Uani 0.36(2) 1 d PDU A 2
H4X1 H 1.1626 -0.8272 0.8092 0.110 Uiso 0.36(2) 1 calc PR A 2
H4X2 H 1.1298 -0.6956 0.8127 0.110 Uiso 0.36(2) 1 calc PR A 2
O5 O 0.7206(7) 0.5121(10) 0.0851(4) 0.155(4) Uani 0.425(8) 1 d PDU C 1
C50 C 0.7372(13) 0.4708(12) 0.1476(6) 0.127(4) Uani 0.425(8) 1 d PDU C 1
H50A H 0.7263 0.5335 0.1688 0.153 Uiso 0.425(8) 1 calc PR C 1
H50B H 0.8221 0.4059 0.1601 0.153 Uiso 0.425(8) 1 calc PR C 1
C51 C 0.6447(17) 0.4293(17) 0.1652(7) 0.126(5) Uani 0.425(8) 1 d PDU C 1
H51A H 0.6207 0.4370 0.2079 0.152 Uiso 0.425(8) 1 calc PR C 1
H51B H 0.6753 0.3469 0.1627 0.152 Uiso 0.425(8) 1 calc PR C 1
C52 C 0.5335(12) 0.5144(15) 0.1143(9) 0.145(6) Uani 0.425(8) 1 d PDU C 1
H52A H 0.4969 0.4717 0.0967 0.174 Uiso 0.425(8) 1 calc PR C 1
H52B H 0.4678 0.5768 0.1312 0.174 Uiso 0.425(8) 1 calc PR C 1
C53 C 0.5948(10) 0.5592(12) 0.0698(5) 0.122(4) Uani 0.425(8) 1 d PDU C 1
H53A H 0.5811 0.5443 0.0290 0.147 Uiso 0.425(8) 1 calc PR C 1
H53B H 0.5574 0.6450 0.0648 0.147 Uiso 0.425(8) 1 calc PR C 1
O5A O 0.6841(5) 0.4276(7) 0.0723(2) 0.134(3) Uani 0.575(8) 1 d PDU C 2
C50A C 0.7515(7) 0.3931(10) 0.1291(3) 0.136(4) Uani 0.575(8) 1 d PDU C 2
H50C H 0.8183 0.4177 0.1245 0.164 Uiso 0.575(8) 1 calc PR C 2
H50D H 0.7911 0.3068 0.1429 0.164 Uiso 0.575(8) 1 calc PR C 2
C51A C 0.6740(7) 0.4431(10) 0.1758(4) 0.089(3) Uani 0.575(8) 1 d PDU C 2
H51C H 0.6887 0.5069 0.1849 0.106 Uiso 0.575(8) 1 calc PR C 2
H51D H 0.6906 0.3829 0.2151 0.106 Uiso 0.575(8) 1 calc PR C 2
C52A C 0.5406(6) 0.4905(6) 0.1471(3) 0.0774(18) Uani 0.575(8) 1 d PDU C 2
H52C H 0.5068 0.4341 0.1613 0.093 Uiso 0.575(8) 1 calc PR C 2
H52D H 0.4848 0.5661 0.1572 0.093 Uiso 0.575(8) 1 calc PR C 2
C53A C 0.5588(8) 0.5052(9) 0.0787(3) 0.107(3) Uani 0.575(8) 1 d PDU C 2
H53C H 0.5013 0.4869 0.0569 0.128 Uiso 0.575(8) 1 calc PR C 2
H53D H 0.5415 0.5870 0.0598 0.128 Uiso 0.575(8) 1 calc PR C 2

loop_
_atom_site_aniso_label
_atom_site_aniso_U_11
_atom_site_aniso_U_22
_atom_site_aniso_U_33
_atom_site_aniso_U_23
_atom_site_aniso_U_13
_atom_site_aniso_U_12
Co1 0.03968(15) 0.03971(15) 0.03194(15) -0.00896(10) 0.00028(10) -0.01934(12)
N1 0.0454(9) 0.0436(8) 0.0350(8) -0.0087(7) 0.0015(7) -0.0241(7)
N2 0.0485(9) 0.0408(8) 0.0367(8) -0.0098(7) 0.0006(7) -0.0221(7)
N3 0.0414(9) 0.0484(9) 0.0394(9) -0.0100(7) 0.0000(7) -0.0219(7)
N4 0.0473(9) 0.0452(9) 0.0340(8) -0.0093(7) 0.0014(7) -0.0228(7)
C10 0.0478(11) 0.0477(11) 0.0342(9) -0.0082(8) 0.0003(8) -0.0242(9)
C11 0.0678(14) 0.0642(13) 0.0336(10) -0.0114(9) 0.0073(9) -0.0374(11)
C12 0.0684(14) 0.0667(14) 0.0459(12) -0.0144(10) 0.0164(10) -0.0440(12)
C13 0.0444(10) 0.0459(10) 0.0433(10) -0.0111(8) 0.0069(8) -0.0239(9)
C14 0.0450(10) 0.0416(10) 0.0430(10) -0.0094(8) 0.0072(8) -0.0244(9)
C15 0.0437(11) 0.0501(11) 0.0522(12) -0.0166(9) 0.0119(9) -0.0253(9)
C151 0.0469(12) 0.0695(15) 0.0791(17) -0.0344(13) 0.0149(11) -0.0232(11)
C16 0.0422(11) 0.0670(14) 0.0597(13) -0.0209(11) 0.0076(9) -0.0300(10)
C17 0.0533(12) 0.0660(14) 0.0584(13) -0.0250(11) 0.0105(10) -0.0352(11)
C171 0.0692(17) 0.111(2) 0.093(2) -0.0581(18) 0.0133(15) -0.0518(17)
C18 0.0508(12) 0.0494(11) 0.0596(13) -0.0226(10) 0.0106(10) -0.0235(10)
C19 0.0434(10) 0.0416(10) 0.0473(11) -0.0091(8) 0.0043(8) -0.0194(9)
C191 0.0460(12) 0.0518(12) 0.0654(14) -0.0168(11) -0.0019(10) -0.0126(10)
C1 0.0512(11) 0.0515(11) 0.0335(9) -0.0112(8) -0.0003(8) -0.0285(9)
C20 0.0466(10) 0.0497(11) 0.0380(10) -0.0146(8) 0.0044(8) -0.0268(9)
C21 0.0646(13) 0.0590(13) 0.0445(11) -0.0223(10) 0.0037(10) -0.0327(11)
C22 0.0709(15) 0.0457(11) 0.0572(13) -0.0203(10) 0.0038(11) -0.0256(11)
C23 0.0527(11) 0.0402(10) 0.0461(11) -0.0130(8) 0.0042(9) -0.0220(9)
C24 0.0526(11) 0.0327(9) 0.0478(11) -0.0120(8) 0.0026(9) -0.0166(8)
C25 0.0530(12) 0.0446(11) 0.0514(12) -0.0130(9) 0.0061(9) -0.0203(9)
C251 0.0597(14) 0.0761(16) 0.0649(15) -0.0135(13) 0.0115(12) -0.0339(13)
C26 0.0497(12) 0.0520(12) 0.0628(14) -0.0108(10) -0.0023(10) -0.0199(10)
C27 0.0624(14) 0.0419(11) 0.0528(13) -0.0054(9) -0.0057(10) -0.0192(10)
C271 0.0850(19) 0.0664(16) 0.0615(16) 0.0047(12) -0.0178(13) -0.0298(14)
C28 0.0641(14) 0.0402(10) 0.0495(12) -0.0047(9) 0.0036(10) -0.0230(10)
C29 0.0523(11) 0.0340(9) 0.0516(12) -0.0092(8) 0.0024(9) -0.0177(9)
C291 0.0602(14) 0.0570(13) 0.0659(15) -0.0027(11) 0.0013(11) -0.0305(11)
C30 0.0471(11) 0.0478(11) 0.0383(10) -0.0049(8) -0.0035(8) -0.0261(9)
C33 0.0392(10) 0.0502(11) 0.0508(12) -0.0089(9) 0.0018(8) -0.0212(9)
C32 0.0392(11) 0.0648(14) 0.0603(14) -0.0070(11) -0.0053(10) -0.0206(10)
C31 0.0505(12) 0.0652(13) 0.0448(11) -0.0039(10) -0.0103(9) -0.0300(11)
C34 0.0331(9) 0.0561(12) 0.0557(12) -0.0170(10) 0.0057(8) -0.0211(9)
C39 0.0409(11) 0.0590(13) 0.0890(18) -0.0250(13) 0.0133(11) -0.0225(10)
C391 0.0788(19) 0.0552(15) 0.123(3) -0.0159(16) 0.0122(18) -0.0223(14)
C38 0.0580(15) 0.0827(18) 0.110(2) -0.0618(18) 0.0332(15) -0.0388(14)
C37 0.0609(15) 0.107(2) 0.0816(18) -0.0534(18) 0.0297(13) -0.0547(15)
C36 0.0547(13) 0.0882(17) 0.0559(13) -0.0250(12) 0.0110(10) -0.0427(13)
C35 0.0461(11) 0.0640(13) 0.0514(12) -0.0171(10) 0.0062(9) -0.0294(10)
C351 0.105(2) 0.0614(15) 0.0574(15) -0.0124(12) 0.0151(14) -0.0401(15)
C371 0.128(3) 0.173(4) 0.103(3) -0.093(3) 0.061(2) -0.104(3)
C2 0.0664(14) 0.0693(14) 0.0390(11) -0.0121(10) -0.0036(10) -0.0391(12)
C40 0.0492(12) 0.0613(13) 0.0423(11) -0.0064(10) -0.0038(9) -0.0247(10)
C41 0.0711(16) 0.0810(17) 0.0534(14) 0.0001(12) -0.0183(12) -0.0452(14)
C42 0.114(2) 0.0725(16) 0.0440(13) -0.0065(12) -0.0141(14) -0.0614(16)
C43 0.104(2) 0.0547(13) 0.0438(12) -0.0179(10) 0.0099(12) -0.0425(14)
C44 0.0620(13) 0.0457(11) 0.0431(11) -0.0136(9) 0.0088(9) -0.0260(10)
Li1 0.082(3) 0.112(4) 0.055(2) -0.037(2) 0.023(2) -0.063(3)
O1 0.118(4) 0.133(5) 0.079(5) -0.057(4) 0.040(4) -0.090(4)
C1A 0.144(3) 0.133(3) 0.118(3) -0.068(3) 0.057(3) -0.082(3)
C1B 0.156(4) 0.084(3) 0.156(4) -0.051(3) -0.009(3) -0.035(3)
C1C 0.159(8) 0.064(5) 0.267(12) 0.012(6) -0.005(8) -0.062(5)
C1D 0.121(6) 0.153(6) 0.084(5) 0.025(5) -0.008(4) -0.088(5)
O1X 0.129(7) 0.078(4) 0.057(6) -0.029(4) 0.027(5) -0.074(4)
C1CX 0.160(9) 0.066(7) 0.096(8) 0.011(5) -0.040(6) -0.071(7)
C1DX 0.125(8) 0.103(8) 0.077(8) 0.001(6) 0.005(6) -0.081(7)
O2 0.0943(13) 0.0576(9) 0.0520(9) -0.0128(7) -0.0062(8) -0.0324(9)
C2A 0.0843(18) 0.0637(15) 0.0667(15) -0.0200(12) -0.0044(13) -0.0341(13)
C2B 0.0734(18) 0.118(2) 0.0708(18) -0.0448(18) 0.0066(14) -0.0354(18)
C2C 0.152(12) 0.145(8) 0.036(4) 0.003(5) -0.021(6) -0.079(9)
C2D 0.142(10) 0.056(4) 0.086(8) -0.006(5) -0.052(7) -0.021(6)
C2CX 0.066(3) 0.110(5) 0.055(3) -0.026(3) 0.013(2) -0.047(3)
C2DX 0.143(7) 0.049(3) 0.079(5) -0.003(3) 0.016(4) -0.028(4)
O3 0.0712(11) 0.1160(15) 0.0476(9) -0.0204(9) 0.0099(8) -0.0550(11)
C3A 0.097(2) 0.164(3) 0.0661(17) -0.0240(19) 0.0097(16) -0.090(2)
C3B 0.086(4) 0.157(9) 0.072(4) -0.028(5) 0.029(3) -0.066(5)
C3C 0.123(3) 0.193(5) 0.0627(19) 0.016(2) 0.0034(19) -0.079(3)
C3D 0.082(2) 0.152(3) 0.0545(16) -0.0101(18) -0.0038(14) -0.051(2)
C3BX 0.116(7) 0.116(7) 0.088(5) -0.037(5) 0.044(5) -0.072(6)
O4 0.0796(13) 0.194(3) 0.0585(11) -0.0529(14) 0.0255(10) -0.0774(15)
C4A 0.092(4) 0.095(5) 0.064(3) -0.034(4) 0.018(3) -0.044(4)
C4B 0.085(2) 0.249(6) 0.091(3) -0.042(3) 0.032(2) -0.081(3)
C4C 0.078(2) 0.210(5) 0.109(3) -0.057(3) 0.012(2) -0.068(3)
C4D 0.089(2) 0.208(5) 0.068(2) -0.048(2) 0.0047(17) -0.062(3)
C4AX 0.063(5) 0.147(13) 0.063(5) -0.044(7) 0.034(4) -0.039(7)
O5 0.116(5) 0.181(9) 0.123(6) 0.003(6) 0.011(4) -0.048(5)
C50 0.154(8) 0.123(8) 0.118(7) -0.017(6) 0.012(7) -0.079(7)
C51 0.176(11) 0.150(9) 0.089(8) -0.016(6) 0.007(7) -0.110(8)
C52 0.134(7) 0.133(10) 0.158(14) -0.022(11) 0.046(8) -0.059(7)
C53 0.099(6) 0.121(8) 0.112(7) 0.013(6) 0.013(5) -0.037(6)
O5A 0.112(4) 0.175(6) 0.072(3) -0.037(3) 0.016(2) -0.025(4)
C50A 0.104(5) 0.167(8) 0.087(5) -0.049(5) -0.001(4) -0.008(5)
C51A 0.073(4) 0.113(6) 0.068(4) -0.024(4) 0.005(3) -0.031(4)
C52A 0.080(3) 0.067(3) 0.061(4) -0.015(3) -0.010(3) -0.012(3)
C53A 0.113(5) 0.120(6) 0.062(4) -0.016(4) -0.005(4) -0.033(5)

loop_
_atom_type_symbol
_atom_type_description
_atom_type_scat_dispersion_real
_atom_type_scat_dispersion_imag
_atom_type_scat_source
C C 0.0033 0.0016 'International Tables Vol C Tables 4.2.6.8 and 6.1.1.4'
H H 0.0000 0.0000 'International Tables Vol C Tables 4.2.6.8 and 6.1.1.4'
N N 0.0061 0.0033 'International Tables Vol C Tables 4.2.6.8 and 6.1.1.4'
O O 0.0106 0.0060 'International Tables Vol C Tables 4.2.6.8 and 6.1.1.4'
Li Li -0.0003 0.0001 'International Tables Vol C Tables 4.2.6.8 and 6.1.1.4'
Co Co 0.3494 0.9721 'International Tables Vol C Tables 4.2.6.8 and 6.1.1.4'

loop_
_geom_angle_atom_site_label_1
_geom_angle_atom_site_label_2
_geom_angle_atom_site_label_3
_geom_angle
_geom_angle_site_symmetry_1
_geom_angle_site_symmetry_3
_geom_angle_publ_flag
N1 Co1 N3 96.20(7) . . ?
N1 Co1 N2 96.27(6) . . ?
N3 Co1 N2 96.67(7) . . ?
N1 Co1 N4 109.17(6) . . ?
N3 Co1 N4 123.66(7) . . ?
N2 Co1 N4 127.75(6) . . ?
C13 N1 C10 107.67(15) . . ?
C13 N1 Co1 141.44(13) . . ?
C10 N1 Co1 110.77(12) . . ?
C23 N2 C20 107.14(16) . . ?
C23 N2 Co1 142.84(13) . . ?
C20 N2 Co1 109.63(12) . . ?
C33 N3 C30 107.22(16) . . ?
C33 N3 Co1 142.83(14) . . ?
C30 N3 Co1 109.80(12) . . ?
C44 N4 C40 117.55(18) . . ?
C44 N4 Co1 123.65(14) . . ?
C40 N4 Co1 117.80(13) . . ?
N1 C10 C11 109.21(17) . . ?
N1 C10 C1 119.00(16) . . ?
C11 C10 C1 131.78(18) . . ?
C10 C11 C12 106.89(18) . . ?
C10 C11 H1 126.6 . . ?
C12 C11 H1 126.6 . . ?
C13 C12 C11 107.23(18) . . ?
C13 C12 H2 126.4 . . ?
C11 C12 H2 126.4 . . ?
N1 C13 C12 109.00(17) . . ?
N1 C13 C14 121.32(17) . . ?
C12 C13 C14 129.54(18) . . ?
C15 C14 C19 118.46(18) . . ?
C15 C14 C13 121.88(17) . . ?
C19 C14 C13 119.66(17) . . ?
C16 C15 C14 119.98(18) . . ?
C16 C15 C151 119.26(19) . . ?
C14 C15 C151 120.73(19) . . ?
C15 C151 H6A 109.5 . . ?
C15 C151 H6B 109.5 . . ?
H6A C151 H6B 109.5 . . ?
C15 C151 H6C 109.5 . . ?
H6A C151 H6C 109.5 . . ?
H6B C151 H6C 109.5 . . ?
C17 C16 C15 121.7(2) . . ?
C17 C16 H7 119.1 . . ?
C15 C16 H7 119.1 . . ?
C16 C17 C18 117.8(2) . . ?
C16 C17 C171 121.3(2) . . ?
C18 C17 C171 120.8(2) . . ?
C17 C171 H9A 109.5 . . ?
C17 C171 H9B 109.5 . . ?
H9A C171 H9B 109.5 . . ?
C17 C171 H9C 109.5 . . ?
H9A C171 H9C 109.5 . . ?
H9B C171 H9C 109.5 . . ?
C19 C18 C17 122.25(19) . . ?
C19 C18 H10 118.9 . . ?
C17 C18 H10 118.9 . . ?
C18 C19 C14 119.72(18) . . ?
C18 C19 C191 119.73(18) . . ?
C14 C19 C191 120.55(18) . . ?
C19 C191 H12A 109.5 . . ?
C19 C191 H12B 109.5 . . ?
H12A C191 H12B 109.5 . . ?
C19 C191 H12C 109.5 . . ?
H12A C191 H12C 109.5 . . ?
H12B C191 H12C 109.5 . . ?
C2 C1 C20 109.86(16) . . ?
C2 C1 C10 108.46(16) . . ?
C20 C1 C10 110.04(16) . . ?
C2 C1 C30 109.09(17) . . ?
C20 C1 C30 109.39(16) . . ?
C10 C1 C30 109.98(16) . . ?
C21 C20 N2 109.34(18) . . ?
C21 C20 C1 130.82(18) . . ?
N2 C20 C1 119.83(16) . . ?
C20 C21 C22 107.08(18) . . ?
C20 C21 H16 126.5 . . ?
C22 C21 H16 126.5 . . ?
C23 C22 C21 106.93(19) . . ?
C23 C22 H15 126.5 . . ?
C21 C22 H15 126.5 . . ?
N2 C23 C22 109.51(18) . . ?
N2 C23 C24 121.79(17) . . ?
C22 C23 C24 128.64(19) . . ?
C25 C24 C29 118.92(19) . . ?
C25 C24 C23 120.64(19) . . ?
C29 C24 C23 120.41(19) . . ?
C26 C25 C24 119.4(2) . . ?
C26 C25 C251 120.0(2) . . ?
C24 C25 C251 120.6(2) . . ?
C25 C251 H19A 109.5 . . ?
C25 C251 H19B 109.5 . . ?
H19A C251 H19B 109.5 . . ?
C25 C251 H19C 109.5 . . ?
H19A C251 H19C 109.5 . . ?
H19B C251 H19C 109.5 . . ?
C27 C26 C25 122.2(2) . . ?
C27 C26 H20 118.9 . . ?
C25 C26 H20 118.9 . . ?
C26 C27 C28 117.7(2) . . ?
C26 C27 C271 121.6(2) . . ?
C28 C27 C271 120.6(2) . . ?
C27 C271 H22A 109.5 . . ?
C27 C271 H22B 109.5 . . ?
H22A C271 H22B 109.5 . . ?
C27 C271 H22C 109.5 . . ?
H22A C271 H22C 109.5 . . ?
H22B C271 H22C 109.5 . . ?
C27 C28 C29 122.3(2) . . ?
C27 C28 H23 118.9 . . ?
C29 C28 H23 118.9 . . ?
C28 C29 C24 119.5(2) . . ?
C28 C29 C291 119.8(2) . . ?
C24 C29 C291 120.75(19) . . ?
C29 C291 H25A 109.5 . . ?
C29 C291 H25B 109.5 . . ?
H25A C291 H25B 109.5 . . ?
C29 C291 H25C 109.5 . . ?
H25A C291 H25C 109.5 . . ?
H25B C291 H25C 109.5 . . ?
N3 C30 C31 109.31(18) . . ?
N3 C30 C1 119.89(16) . . ?
C31 C30 C1 130.80(18) . . ?
N3 C33 C32 109.33(19) . . ?
N3 C33 C34 121.63(17) . . ?
C32 C33 C34 128.97(19) . . ?
C33 C32 C31 107.15(19) . . ?
C33 C32 H29 126.4 . . ?
C31 C32 H29 126.4 . . ?
C30 C31 C32 106.99(19) . . ?
C30 C31 H30 126.5 . . ?
C32 C31 H30 126.5 . . ?
C35 C34 C39 118.3(2) . . ?
C35 C34 C33 120.31(19) . . ?
C39 C34 C33 121.4(2) . . ?
C38 C39 C34 118.9(2) . . ?
C38 C39 C391 120.2(2) . . ?
C34 C39 C391 120.9(2) . . ?
C39 C391 H33A 109.5 . . ?
C39 C391 H33B 109.5 . . ?
H33A C391 H33B 109.5 . . ?
C39 C391 H33C 109.5 . . ?
H33A C391 H33C 109.5 . . ?
H33B C391 H33C 109.5 . . ?
C37 C38 C39 122.9(2) . . ?
C37 C38 H34 118.6 . . ?
C39 C38 H34 118.6 . . ?
C38 C37 C36 117.3(2) . . ?
C38 C37 C371 121.4(3) . . ?
C36 C37 C371 121.3(3) . . ?
C37 C36 C35 122.3(3) . . ?
C37 C36 H36 118.9 . . ?
C35 C36 H36 118.9 . . ?
C36 C35 C34 120.3(2) . . ?
C36 C35 C351 118.8(2) . . ?
C34 C35 C351 120.9(2) . . ?
C35 C351 H38A 109.5 . . ?
C35 C351 H38B 109.5 . . ?
H38A C351 H38B 109.5 . . ?
C35 C351 H38C 109.5 . . ?
H38A C351 H38C 109.5 . . ?
H38B C351 H38C 109.5 . . ?
C37 C371 H39A 109.5 . . ?
C37 C371 H39B 109.5 . . ?
H39A C371 H39B 109.5 . . ?
C37 C371 H39C 109.5 . . ?
H39A C371 H39C 109.5 . . ?
H39B C371 H39C 109.5 . . ?
C1 C2 H40A 109.5 . . ?
C1 C2 H40B 109.5 . . ?
H40A C2 H40B 109.5 . . ?
C1 C2 H40C 109.5 . . ?
H40A C2 H40C 109.5 . . ?
H40B C2 H40C 109.5 . . ?
N4 C40 C41 122.4(2) . . ?
N4 C40 H41 118.8 . . ?
C41 C40 H41 118.8 . . ?
C42 C41 C40 119.2(2) . . ?
C42 C41 H42 120.4 . . ?
C40 C41 H42 120.4 . . ?
C43 C42 C41 118.8(2) . . ?
C43 C42 H43 120.6 . . ?
C41 C42 H43 120.6 . . ?
C42 C43 C44 119.6(2) . . ?
C42 C43 H44 120.2 . . ?
C44 C43 H44 120.2 . . ?
N4 C44 C43 122.4(2) . . ?
N4 C44 H45 118.8 . . ?
C43 C44 H45 118.8 . . ?
O1X Li1 O2 121.5(6) . . ?
O1X Li1 O4 104.8(5) . . ?
O2 Li1 O4 106.9(2) . . ?
O1X Li1 O3 103.6(5) . . ?
O2 Li1 O3 108.0(2) . . ?
O4 Li1 O3 111.9(3) . . ?
O1X Li1 O1 13.6(6) . . ?
O2 Li1 O1 108.0(5) . . ?
O4 Li1 O1 111.2(3) . . ?
O3 Li1 O1 110.6(3) . . ?
C1D O1 C1A 107.9(7) . . ?
C1D O1 Li1 128.2(6) . . ?
C1A O1 Li1 121.5(6) . . ?
C1B C1A O1 108.2(5) . . ?
C1B C1A O1X 103.8(6) . . ?
O1 C1A O1X 18.7(8) . . ?
C1B C1A H1A1 110.1 . . ?
O1 C1A H1A1 110.1 . . ?
O1X C1A H1A1 127.5 . . ?
C1B C1A H1A2 110.1 . . ?
O1 C1A H1A2 110.1 . . ?
O1X C1A H1A2 95.7 . . ?
H1A1 C1A H1A2 108.4 . . ?
C1B C1A H1A3 111.0 . . ?
O1 C1A H1A3 92.7 . . ?
O1X C1A H1A3 111.0 . . ?
H1A1 C1A H1A3 18.7 . . ?
H1A2 C1A H1A3 122.8 . . ?
C1B C1A H1A4 111.0 . . ?
O1 C1A H1A4 123.3 . . ?
O1X C1A H1A4 111.0 . . ?
H1A1 C1A H1A4 93.0 . . ?
H1A2 C1A H1A4 16.8 . . ?
H1A3 C1A H1A4 109.0 . . ?
C1A C1B C1CX 108.3(6) . . ?
C1A C1B C1C 99.8(6) . . ?
C1CX C1B C1C 25.0(7) . . ?
C1A C1B H1B1 111.8 . . ?
C1CX C1B H1B1 86.9 . . ?
C1C C1B H1B1 111.8 . . ?
C1A C1B H1B2 111.8 . . ?
C1CX C1B H1B2 125.8 . . ?
C1C C1B H1B2 111.8 . . ?
H1B1 C1B H1B2 109.5 . . ?
C1A C1B H1B3 110.0 . . ?
C1CX C1B H1B3 110.0 . . ?
C1C C1B H1B3 134.1 . . ?
H1B1 C1B H1B3 24.5 . . ?
H1B2 C1B H1B3 88.8 . . ?
C1A C1B H1B4 110.0 . . ?
C1CX C1B H1B4 110.0 . . ?
C1C C1B H1B4 92.2 . . ?
H1B1 C1B H1B4 126.3 . . ?
H1B2 C1B H1B4 20.9 . . ?
H1B3 C1B H1B4 108.4 . . ?
C1D C1C C1B 110.9(7) . . ?
C1D C1C H1C1 109.5 . . ?
C1B C1C H1C1 109.5 . . ?
C1D C1C H1C2 109.5 . . ?
C1B C1C H1C2 109.5 . . ?
H1C1 C1C H1C2 108.0 . . ?
C1C C1D O1 105.2(7) . . ?
C1C C1D H1D1 110.7 . . ?
O1 C1D H1D1 110.7 . . ?
C1C C1D H1D2 110.7 . . ?
O1 C1D H1D2 110.7 . . ?
H1D1 C1D H1D2 108.8 . . ?
C1DX O1X C1A 104.4(9) . . ?
C1DX O1X Li1 125.6(9) . . ?
C1A O1X Li1 127.8(8) . . ?
C1B C1CX C1DX 106.3(9) . . ?
C1B C1CX H1C3 110.5 . . ?
C1DX C1CX H1C3 110.5 . . ?
C1B C1CX H1C4 110.5 . . ?
C1DX C1CX H1C4 110.5 . . ?
H1C3 C1CX H1C4 108.7 . . ?
O1X C1DX C1CX 106.4(10) . . ?
O1X C1DX H1D3 110.5 . . ?
C1CX C1DX H1D3 110.5 . . ?
O1X C1DX H1D4 110.5 . . ?
C1CX C1DX H1D4 110.5 . . ?
H1D3 C1DX H1D4 108.6 . . ?
C2D O2 C2A 113.0(5) . . ?
C2D O2 C2DX 28.2(8) . . ?
C2A O2 C2DX 100.9(4) . . ?
C2D O2 Li1 120.7(5) . . ?
C2A O2 Li1 125.6(2) . . ?
C2DX O2 Li1 130.9(4) . . ?
O2 C2A C2B 108.9(2) . . ?
O2 C2A H2A1 109.9 . . ?
C2B C2A H2A1 109.9 . . ?
O2 C2A H2A2 109.9 . . ?
C2B C2A H2A2 109.9 . . ?
H2A1 C2A H2A2 108.3 . . ?
C2CX C2B C2A 104.4(3) . . ?
C2CX C2B C2C 32.7(6) . . ?
C2A C2B C2C 99.0(4) . . ?
C2CX C2B H2B1 133.9 . . ?
C2A C2B H2B1 112.0 . . ?
C2C C2B H2B1 112.0 . . ?
C2CX C2B H2B2 80.4 . . ?
C2A C2B H2B2 112.0 . . ?
C2C C2B H2B2 112.0 . . ?
H2B1 C2B H2B2 109.7 . . ?
C2CX C2B H2B3 110.9 . . ?
C2A C2B H2B3 110.9 . . ?
C2C C2B H2B3 139.6 . . ?
H2B1 C2B H2B3 81.9 . . ?
H2B2 C2B H2B3 31.8 . . ?
C2CX C2B H2B4 110.9 . . ?
C2A C2B H2B4 110.9 . . ?
C2C C2B H2B4 83.6 . . ?
H2B1 C2B H2B4 29.4 . . ?
H2B2 C2B H2B4 130.8 . . ?
H2B3 C2B H2B4 108.9 . . ?
C2D C2C C2B 106.2(7) . . ?
C2D C2C H2C1 110.5 . . ?
C2B C2C H2C1 110.5 . . ?
C2D C2C H2C2 110.5 . . ?
C2B C2C H2C2 110.5 . . ?
H2C1 C2C H2C2 108.7 . . ?
O2 C2D C2C 103.8(7) . . ?
O2 C2D H2DA 111.0 . . ?
C2C C2D H2DA 111.0 . . ?
O2 C2D H2DB 111.0 . . ?
C2C C2D H2DB 111.0 . . ?
H2DA C2D H2DB 109.0 . . ?
C2B C2CX C2DX 102.1(5) . . ?
C2B C2CX H2C3 111.4 . . ?
C2DX C2CX H2C3 111.4 . . ?
C2B C2CX H2C4 111.4 . . ?
C2DX C2CX H2C4 111.4 . . ?
H2C3 C2CX H2C4 109.2 . . ?
C2CX C2DX O2 105.2(5) . . ?
C2CX C2DX H2D1 110.7 . . ?
O2 C2DX H2D1 110.7 . . ?
C2CX C2DX H2D2 110.7 . . ?
O2 C2DX H2D2 110.7 . . ?
H2D1 C2DX H2D2 108.8 . . ?
C3A O3 C3D 108.0(2) . . ?
C3A O3 Li1 123.1(2) . . ?
C3D O3 Li1 126.9(2) . . ?
O3 C3A C3B 108.7(4) . . ?
O3 C3A C3BX 108.6(5) . . ?
C3B C3A C3BX 34.1(4) . . ?
O3 C3A H3A1 109.9 . . ?
C3B C3A H3A1 109.9 . . ?
C3BX C3A H3A1 78.6 . . ?
O3 C3A H3A2 109.9 . . ?
C3B C3A H3A2 109.9 . . ?
C3BX C3A H3A2 135.0 . . ?
H3A1 C3A H3A2 108.3 . . ?
O3 C3A H3A3 110.0 . . ?
C3B C3A H3A3 134.9 . . ?
C3BX C3A H3A3 110.0 . . ?
H3A1 C3A H3A3 33.8 . . ?
H3A2 C3A H3A3 77.2 . . ?
O3 C3A H3A4 110.0 . . ?
C3B C3A H3A4 78.6 . . ?
C3BX C3A H3A4 110.0 . . ?
H3A1 C3A H3A4 133.3 . . ?
H3A2 C3A H3A4 33.9 . . ?
H3A3 C3A H3A4 108.3 . . ?
C3A C3B C3C 103.5(5) . . ?
C3A C3B H3B1 111.1 . . ?
C3C C3B H3B1 111.1 . . ?
C3A C3B H3B2 111.1 . . ?
C3C C3B H3B2 111.1 . . ?
H3B1 C3B H3B2 109.0 . . ?
C3D C3C C3B 101.3(5) . . ?
C3D C3C C3BX 106.2(4) . . ?
C3B C3C C3BX 31.9(4) . . ?
C3D C3C H3C1 111.5 . . ?
C3B C3C H3C1 111.5 . . ?
C3BX C3C H3C1 132.9 . . ?
C3D C3C H3C2 111.5 . . ?
C3B C3C H3C2 111.5 . . ?
C3BX C3C H3C2 80.7 . . ?
H3C1 C3C H3C2 109.3 . . ?
C3D C3C H3C3 110.5 . . ?
C3B C3C H3C3 83.6 . . ?
C3BX C3C H3C3 110.5 . . ?
H3C1 C3C H3C3 29.3 . . ?
H3C2 C3C H3C3 130.9 . . ?
C3D C3C H3C4 110.5 . . ?
C3B C3C H3C4 138.2 . . ?
C3BX C3C H3C4 110.5 . . ?
H3C1 C3C H3C4 81.6 . . ?
H3C2 C3C H3C4 31.4 . . ?
H3C3 C3C H3C4 108.7 . . ?
O3 C3D C3C 106.6(3) . . ?
O3 C3D H3D1 110.4 . . ?
C3C C3D H3D1 110.4 . . ?
O3 C3D H3D2 110.4 . . ?
C3C C3D H3D2 110.4 . . ?
H3D1 C3D H3D2 108.6 . . ?
C3A C3BX C3C 102.7(6) . . ?
C3A C3BX H3B3 111.2 . . ?
C3C C3BX H3B3 111.2 . . ?
C3A C3BX H3B4 111.2 . . ?
C3C C3BX H3B4 111.2 . . ?
H3B3 C3BX H3B4 109.1 . . ?
C4D O4 C4A 103.8(4) . . ?
C4D O4 C4AX 108.5(5) . . ?
C4A O4 C4AX 29.7(8) . . ?
C4D O4 Li1 127.1(2) . . ?
C4A O4 Li1 128.7(4) . . ?
C4AX O4 Li1 114.2(5) . . ?
C4B C4A O4 106.3(4) . . ?
C4B C4A H4A1 110.5 . . ?
O4 C4A H4A1 110.5 . . ?
C4B C4A H4A2 110.5 . . ?
O4 C4A H4A2 110.5 . . ?
H4A1 C4A H4A2 108.7 . . ?
C4A C4B C4AX 31.5(8) . . ?
C4A C4B C4C 102.8(5) . . ?
C4AX C4B C4C 110.9(5) . . ?
C4A C4B H4B1 111.2 . . ?
C4AX C4B H4B1 80.1 . . ?
C4C C4B H4B1 111.2 . . ?
C4A C4B H4B2 111.2 . . ?
C4AX C4B H4B2 129.2 . . ?
C4C C4B H4B2 111.2 . . ?
H4B1 C4B H4B2 109.1 . . ?
C4A C4B H4B3 138.1 . . ?
C4AX C4B H4B3 109.5 . . ?
C4C C4B H4B3 109.5 . . ?
H4B1 C4B H4B3 31.6 . . ?
H4B2 C4B H4B3 81.4 . . ?
C4A C4B H4B4 84.8 . . ?
C4AX C4B H4B4 109.5 . . ?
C4C C4B H4B4 109.5 . . ?
H4B1 C4B H4B4 130.9 . . ?
H4B2 C4B H4B4 28.2 . . ?
H4B3 C4B H4B4 108.0 . . ?
C4D C4C C4B 104.9(3) . . ?
C4D C4C H4C1 110.8 . . ?
C4B C4C H4C1 110.8 . . ?
C4D C4C H4C2 110.8 . . ?
C4B C4C H4C2 110.8 . . ?
H4C1 C4C H4C2 108.9 . . ?
O4 C4D C4C 108.5(3) . . ?
O4 C4D H4D1 110.0 . . ?
C4C C4D H4D1 110.0 . . ?
O4 C4D H4D2 110.0 . . ?
C4C C4D H4D2 110.0 . . ?
H4D1 C4D H4D2 108.4 . . ?
C4B C4AX O4 104.0(7) . . ?
C4B C4AX H4X1 111.0 . . ?
O4 C4AX H4X1 111.0 . . ?
C4B C4AX H4X2 111.0 . . ?
O4 C4AX H4X2 111.0 . . ?
H4X1 C4AX H4X2 109.0 . . ?
C50 O5 C53 105.5(9) . . ?
O5 C50 C51 107.5(10) . . ?
O5 C50 H50A 110.2 . . ?
C51 C50 H50A 110.2 . . ?
O5 C50 H50B 110.2 . . ?
C51 C50 H50B 110.2 . . ?
H50A C50 H50B 108.5 . . ?
C50 C51 C52 101.6(10) . . ?
C50 C51 H51A 111.4 . . ?
C52 C51 H51A 111.4 . . ?
C50 C51 H51B 111.4 . . ?
C52 C51 H51B 111.4 . . ?
H51A C51 H51B 109.3 . . ?
C53 C52 C51 100.6(9) . . ?
C53 C52 H52A 111.6 . . ?
C51 C52 H52A 111.6 . . ?
C53 C52 H52B 111.6 . . ?
C51 C52 H52B 111.6 . . ?
H52A C52 H52B 109.4 . . ?
O5 C53 C52 113.7(9) . . ?
O5 C53 H53A 108.8 . . ?
C52 C53 H53A 108.8 . . ?
O5 C53 H53B 108.8 . . ?
C52 C53 H53B 108.8 . . ?
H53A C53 H53B 107.7 . . ?
C50A O5A C53A 108.2(5) . . ?
O5A C50A C51A 111.4(6) . . ?
O5A C50A H50C 109.3 . . ?
C51A C50A H50C 109.3 . . ?
O5A C50A H50D 109.3 . . ?
C51A C50A H50D 109.3 . . ?
H50C C50A H50D 108.0 . . ?
C50A C51A C52A 104.8(6) . . ?
C50A C51A H51C 110.8 . . ?
C52A C51A H51C 110.8 . . ?
C50A C51A H51D 110.8 . . ?
C52A C51A H51D 110.8 . . ?
H51C C51A H51D 108.9 . . ?
C53A C52A C51A 101.3(6) . . ?
C53A C52A H52C 111.5 . . ?
C51A C52A H52C 111.5 . . ?
C53A C52A H52D 111.5 . . ?
C51A C52A H52D 111.5 . . ?
H52C C52A H52D 109.3 . . ?
O5A C53A C52A 108.0(5) . . ?
O5A C53A H53C 110.1 . . ?
C52A C53A H53C 110.1 . . ?
O5A C53A H53D 110.1 . . ?
C52A C53A H53D 110.1 . . ?
H53C C53A H53D 108.4 . . ?

loop_
_geom_bond_atom_site_label_1
_geom_bond_atom_site_label_2
_geom_bond_distance
_geom_bond_site_symmetry_2
_geom_bond_publ_flag
Co1 N1 1.9727(15) . ?
Co1 N3 1.9752(16) . ?
Co1 N2 1.9806(15) . ?
Co1 N4 2.0159(15) . ?
N1 C13 1.372(2) . ?
N1 C10 1.373(2) . ?
N2 C23 1.373(2) . ?
N2 C20 1.382(2) . ?
N3 C33 1.375(3) . ?
N3 C30 1.379(2) . ?
N4 C44 1.339(3) . ?
N4 C40 1.343(3) . ?
C10 C11 1.375(3) . ?
C10 C1 1.535(3) . ?
C11 C12 1.409(3) . ?
C11 H1 0.9500 . ?
C12 C13 1.376(3) . ?
C12 H2 0.9500 . ?
C13 C14 1.486(3) . ?
C14 C15 1.401(3) . ?
C14 C19 1.410(3) . ?
C15 C16 1.396(3) . ?
C15 C151 1.514(3) . ?
C151 H6A 0.9800 . ?
C151 H6B 0.9800 . ?
C151 H6C 0.9800 . ?
C16 C17 1.383(3) . ?
C16 H7 0.9500 . ?
C17 C18 1.386(3) . ?
C17 C171 1.513(3) . ?
C171 H9A 0.9800 . ?
C171 H9B 0.9800 . ?
C171 H9C 0.9800 . ?
C18 C19 1.385(3) . ?
C18 H10 0.9500 . ?
C19 C191 1.512(3) . ?
C191 H12A 0.9800 . ?
C191 H12B 0.9800 . ?
C191 H12C 0.9800 . ?
C1 C2 1.533(3) . ?
C1 C20 1.533(3) . ?
C1 C30 1.536(3) . ?
C20 C21 1.378(3) . ?
C21 C22 1.409(3) . ?
C21 H16 0.9500 . ?
C22 C23 1.383(3) . ?
C22 H15 0.9500 . ?
C23 C24 1.488(3) . ?
C24 C25 1.402(3) . ?
C24 C29 1.410(3) . ?
C25 C26 1.398(3) . ?
C25 C251 1.504(3) . ?
C251 H19A 0.9800 . ?
C251 H19B 0.9800 . ?
C251 H19C 0.9800 . ?
C26 C27 1.382(3) . ?
C26 H20 0.9500 . ?
C27 C28 1.384(3) . ?
C27 C271 1.520(3) . ?
C271 H22A 0.9800 . ?
C271 H22B 0.9800 . ?
C271 H22C 0.9800 . ?
C28 C29 1.389(3) . ?
C28 H23 0.9500 . ?
C29 C291 1.501(3) . ?
C291 H25A 0.9800 . ?
C291 H25B 0.9800 . ?
C291 H25C 0.9800 . ?
C30 C31 1.379(3) . ?
C33 C32 1.379(3) . ?
C33 C34 1.488(3) . ?
C32 C31 1.407(3) . ?
C32 H29 0.9500 . ?
C31 H30 0.9500 . ?
C34 C35 1.394(3) . ?
C34 C39 1.413(3) . ?
C39 C38 1.396(4) . ?
C39 C391 1.508(4) . ?
C391 H33A 0.9800 . ?
C391 H33B 0.9800 . ?
C391 H33C 0.9800 . ?
C38 C37 1.373(4) . ?
C38 H34 0.9500 . ?
C37 C36 1.377(4) . ?
C37 C371 1.512(4) . ?
C36 C35 1.388(3) . ?
C36 H36 0.9500 . ?
C35 C351 1.502(3) . ?
C351 H38A 0.9800 . ?
C351 H38B 0.9800 . ?
C351 H38C 0.9800 . ?
C371 H39A 0.9800 . ?
C371 H39B 0.9800 . ?
C371 H39C 0.9800 . ?
C2 H40A 0.9800 . ?
C2 H40B 0.9800 . ?
C2 H40C 0.9800 . ?
C40 C41 1.381(3) . ?
C40 H41 0.9500 . ?
C41 C42 1.369(4) . ?
C41 H42 0.9500 . ?
C42 C43 1.362(4) . ?
C42 H43 0.9500 . ?
C43 C44 1.380(3) . ?
C43 H44 0.9500 . ?
C44 H45 0.9500 . ?
Li1 O1X 1.869(12) . ?
Li1 O2 1.915(4) . ?
Li1 O4 1.915(5) . ?
Li1 O3 1.924(5) . ?
Li1 O1 1.992(11) . ?
O1 C1D 1.415(9) . ?
O1 C1A 1.433(7) . ?
C1A C1B 1.428(5) . ?
C1A O1X 1.466(12) . ?
C1A H1A1 0.9900 . ?
C1A H1A2 0.9900 . ?
C1A H1A3 0.9900 . ?
C1A H1A4 0.9900 . ?
C1B C1CX 1.431(13) . ?
C1B C1C 1.488(11) . ?
C1B H1B1 0.9900 . ?
C1B H1B2 0.9900 . ?
C1B H1B3 0.9900 . ?
C1B H1B4 0.9900 . ?
C1C C1D 1.404(10) . ?
C1C H1C1 0.9900 . ?
C1C H1C2 0.9900 . ?
C1D H1D1 0.9900 . ?
C1D H1D2 0.9900 . ?
O1X C1DX 1.424(12) . ?
C1CX C1DX 1.440(12) . ?
C1CX H1C3 0.9900 . ?
C1CX H1C4 0.9900 . ?
C1DX H1D3 0.9900 . ?
C1DX H1D4 0.9900 . ?
O2 C2D 1.372(9) . ?
O2 C2A 1.418(3) . ?
O2 C2DX 1.519(7) . ?
C2A C2B 1.472(4) . ?
C2A H2A1 0.9900 . ?
C2A H2A2 0.9900 . ?
C2B C2CX 1.327(7) . ?
C2B C2C 1.647(13) . ?
C2B H2B1 0.9900 . ?
C2B H2B2 0.9900 . ?
C2B H2B3 0.9900 . ?
C2B H2B4 0.9900 . ?
C2C C2D 1.432(12) . ?
C2C H2C1 0.9900 . ?
C2C H2C2 0.9900 . ?
C2D H2DA 0.9900 . ?
C2D H2DB 0.9900 . ?
C2CX C2DX 1.490(8) . ?
C2CX H2C3 0.9900 . ?
C2CX H2C4 0.9900 . ?
C2DX H2D1 0.9900 . ?
C2DX H2D2 0.9900 . ?
O3 C3A 1.415(3) . ?
O3 C3D 1.421(3) . ?
C3A C3B 1.417(7) . ?
C3A C3BX 1.432(9) . ?
C3A H3A1 0.9900 . ?
C3A H3A2 0.9900 . ?
C3A H3A3 0.9900 . ?
C3A H3A4 0.9900 . ?
C3B C3C 1.517(9) . ?
C3B H3B1 0.9900 . ?
C3B H3B2 0.9900 . ?
C3C C3D 1.480(5) . ?
C3C C3BX 1.519(10) . ?
C3C H3C1 0.9900 . ?
C3C H3C2 0.9900 . ?
C3C H3C3 0.9900 . ?
C3C H3C4 0.9900 . ?
C3D H3D1 0.9900 . ?
C3D H3D2 0.9900 . ?
C3BX H3B3 0.9900 . ?
C3BX H3B4 0.9900 . ?
O4 C4D 1.410(4) . ?
O4 C4A 1.454(6) . ?
O4 C4AX 1.484(10) . ?
C4A C4B 1.380(7) . ?
C4A H4A1 0.9900 . ?
C4A H4A2 0.9900 . ?
C4B C4AX 1.392(10) . ?
C4B C4C 1.482(5) . ?
C4B H4B1 0.9900 . ?
C4B H4B2 0.9900 . ?
C4B H4B3 0.9900 . ?
C4B H4B4 0.9900 . ?
C4C C4D 1.430(5) . ?
C4C H4C1 0.9900 . ?
C4C H4C2 0.9900 . ?
C4D H4D1 0.9900 . ?
C4D H4D2 0.9900 . ?
C4AX H4X1 0.9900 . ?
C4AX H4X2 0.9900 . ?
O5 C50 1.346(11) . ?
O5 C53 1.375(10) . ?
C50 C51 1.460(13) . ?
C50 H50A 0.9900 . ?
C50 H50B 0.9900 . ?
C51 C52 1.573(15) . ?
C51 H51A 0.9900 . ?
C51 H51B 0.9900 . ?
C52 C53 1.402(12) . ?
C52 H52A 0.9900 . ?
C52 H52B 0.9900 . ?
C53 H53A 0.9900 . ?
C53 H53B 0.9900 . ?
O5A C50A 1.374(7) . ?
O5A C53A 1.422(8) . ?
C50A C51A 1.436(10) . ?
C50A H50C 0.9900 . ?
C50A H50D 0.9900 . ?
C51A C52A 1.533(9) . ?
C51A H51C 0.9900 . ?
C51A H51D 0.9900 . ?
C52A C53A 1.499(8) . ?
C52A H52C 0.9900 . ?
C52A H52D 0.9900 . ?
C53A H53C 0.9900 . ?
C53A H53D 0.9900 . ?
